data_7717477
loop_
_publ_author_name
'Kakavand, Meysam'
'Kozakiewicz-Piekarz, Anna'
'Neshat, Abdollah'

_publ_section_title
;
 Stable homogeneous silver(I) catalysts for the highly efficient
 cycloaddition of azides onto terminal alkynes in water.
;
_journal_issue 46
_journal_name_full 'Dalton transactions (Cambridge, England : 2003)'
_journal_page_first 18458
_journal_page_last 18461
_journal_paper_doi 10.1039/d4dt02825b
_journal_volume 53
_journal_year 2024
_chemical_formula_moiety 'C52 H55 Ag2 B2 Fe N9 P2 S4'
_chemical_formula_sum 'C52 H55 Ag2 B2 Fe N9 P2 S4'
_chemical_formula_weight 1289.44
_space_group_crystal_system triclinic
_space_group_IT_number 2
_space_group_name_Hall '-P 1'
_space_group_name_H-M_alt 'P -1'
_atom_sites_solution_hydrogens mixed
_atom_sites_solution_primary direct
_atom_sites_solution_secondary difmap
_audit_creation_method SHELXL-2018/3
_audit_update_record
;
2024-05-27 deposited with the CCDC.	2024-11-06 downloaded from the CCDC.
;
_cell_angle_alpha 81.786(2)
_cell_angle_beta 79.192(2)
_cell_angle_gamma 89.248(2)
_cell_formula_units_Z 2
_cell_length_a 9.5392(2)
_cell_length_b 16.1160(3)
_cell_length_c 18.3419(3)
_cell_measurement_reflns_used 23231
_cell_measurement_temperature 100(2)
_cell_measurement_theta_max 76.4220
_cell_measurement_theta_min 2.4680
_cell_volume 2741.06(9)
_computing_cell_refinement 'CrysAlisPro 1.171.42.55a (Rigaku OD, 2022)'
_computing_data_collection 'CrysAlisPro 1.171.42.55a (Rigaku OD, 2022)'
_computing_data_reduction 'CrysAlisPro 1.171.42.55a (Rigaku OD, 2022)'
_computing_publication_material 'CIFTAB (Sheldrick, 2014)'
_computing_structure_refinement 'SHELXL-2018/3 (Sheldrick, 2018)'
_computing_structure_solution 'SHELXT 2018/2 (Sheldrick, 2018)'
_diffrn_ambient_temperature 100(2)
_diffrn_detector_area_resol_mean 10.0000
_diffrn_measured_fraction_theta_full 0.998
_diffrn_measured_fraction_theta_max 0.947
_diffrn_measurement_device_type 'XtaLAB Synergy, Dualflex, HyPix'
_diffrn_radiation_type CuK\a
_diffrn_radiation_wavelength 1.54184
_diffrn_reflns_av_R_equivalents 0.0394
_diffrn_reflns_av_unetI/netI 0.0324
_diffrn_reflns_Laue_measured_fraction_full 0.998
_diffrn_reflns_Laue_measured_fraction_max 0.947
_diffrn_reflns_limit_h_max 11
_diffrn_reflns_limit_h_min -8
_diffrn_reflns_limit_k_max 20
_diffrn_reflns_limit_k_min -20
_diffrn_reflns_limit_l_max 21
_diffrn_reflns_limit_l_min -22
_diffrn_reflns_number 39725
_diffrn_reflns_point_group_measured_fraction_full 0.998
_diffrn_reflns_point_group_measured_fraction_max 0.947
_diffrn_reflns_theta_full 67.684
_diffrn_reflns_theta_max 77.436
_diffrn_reflns_theta_min 2.478
_diffrn_source 'micro-focus sealed X-ray tube'
_exptl_absorpt_coefficient_mu 10.098
_exptl_absorpt_correction_T_max 1.00000
_exptl_absorpt_correction_T_min 0.40185
_exptl_absorpt_correction_type multi-scan
_exptl_absorpt_process_details 'CrysAlisPro 1.171.42.89a (Rigaku Oxford Diffraction, 2023)'
_exptl_crystal_colour yellow
_exptl_crystal_density_diffrn 1.562
_exptl_crystal_description plate
_exptl_crystal_F_000 1308
_exptl_crystal_size_max 0.183
_exptl_crystal_size_mid 0.146
_exptl_crystal_size_min 0.056
_refine_diff_density_max 2.356
_refine_diff_density_min -1.286
_refine_diff_density_rms 0.108
_refine_ls_extinction_method none
_refine_ls_goodness_of_fit_ref 1.088
_refine_ls_hydrogen_treatment constr
_refine_ls_matrix_type full
_refine_ls_number_parameters 650
_refine_ls_number_reflns 11029
_refine_ls_number_restraints 0
_refine_ls_restrained_S_all 1.088
_refine_ls_R_factor_all 0.0478
_refine_ls_R_factor_gt 0.0446
_refine_ls_shift/su_max 0.001
_refine_ls_shift/su_mean 0.000
_refine_ls_structure_factor_coef Fsqd
_refine_ls_weighting_details 'w=1/[\s^2^(Fo^2^)+(0.0496P)^2^+9.5734P] where P=(Fo^2^+2Fc^2^)/3'
_refine_ls_weighting_scheme calc
_refine_ls_wR_factor_gt 0.1137
_refine_ls_wR_factor_ref 0.1155
_reflns_Friedel_coverage 0.000
_reflns_number_gt 10325
_reflns_number_total 11029
_reflns_threshold_expression 'I > 2\s(I)'
_cod_data_source_file d4dt02825b2.cif
_cod_data_source_block pn-3_a
_cod_depositor_comments 'Adding full bibliography for 7717477--7717478.cif.'
_cod_database_code 7717477
_shelx_shelxl_version_number 2018/3
_shelx_space_group_comment
;
The symmetry employed for this shelxl refinement is uniquely defined
by the following loop, which should always be used as a source of
symmetry information in preference to the above space-group names.
They are only intended as comments.
;
_shelx_estimated_absorpt_t_min 0.259
_shelx_estimated_absorpt_t_max 0.602

loop_
_space_group_symop_operation_xyz
'x, y, z'
'-x, -y, -z'

loop_
_atom_site_label
_atom_site_type_symbol
_atom_site_fract_x
_atom_site_fract_y
_atom_site_fract_z
_atom_site_U_iso_or_equiv
_atom_site_adp_type
_atom_site_occupancy
_atom_site_site_symmetry_order
_atom_site_calc_flag
_atom_site_refinement_flags_posn
_atom_site_refinement_flags_adp
_atom_site_refinement_flags_occupancy
_atom_site_disorder_assembly
_atom_site_disorder_group
Fe1 Fe 0.31892(6) 0.49356(4) 0.23411(3) 0.01595(13) Uani 1 1 d . . . . .
Ag1A Ag 0.10324(3) 0.74290(2) 0.20376(2) 0.02398(8) Uani 1 1 d . . . . .
S1A S 0.35153(11) 0.78287(7) 0.21625(6) 0.0288(2) Uani 1 1 d . . . . .
C2A C 0.3265(5) 0.8569(3) 0.2753(2) 0.0279(9) Uani 1 1 d . . . . .
N3A N 0.4396(4) 0.8966(2) 0.2933(2) 0.0334(9) Uani 1 1 d . . . . .
C4A C 0.5888(6) 0.8815(4) 0.2663(3) 0.0465(13) Uani 1 1 d . . . . .
H4AA H 0.647775 0.917629 0.287367 0.070 Uiso 1 1 calc R U . . .
H4AB H 0.609804 0.822588 0.281783 0.070 Uiso 1 1 calc R U . . .
H4AC H 0.609796 0.893899 0.211457 0.070 Uiso 1 1 calc R U . . .
C5A C 0.3856(6) 0.9515(3) 0.3431(3) 0.0370(11) Uani 1 1 d . . . . .
H5AA H 0.440066 0.987042 0.364550 0.044 Uiso 1 1 calc R U . . .
C6A C 0.2441(6) 0.9455(3) 0.3553(3) 0.0363(11) Uani 1 1 d . . . . .
H6AA H 0.179765 0.975934 0.387381 0.044 Uiso 1 1 calc R U . . .
N7A N 0.2060(4) 0.8868(2) 0.3131(2) 0.0278(8) Uani 1 1 d . . . . .
B8A B 0.0447(6) 0.8656(3) 0.3165(3) 0.0274(10) Uani 1 1 d . . . . .
H8A H 0.032195 0.797808 0.296078 0.033 Uiso 1 1 d R U . . .
H8B H -0.002395 0.871096 0.370778 0.033 Uiso 1 1 d R U . . .
N9A N -0.0227(4) 0.9341(2) 0.2652(2) 0.0256(7) Uani 1 1 d . . . . .
C10A C -0.0776(5) 1.0067(3) 0.2906(3) 0.0352(10) Uani 1 1 d . . . . .
H10A H -0.076536 1.021339 0.338888 0.042 Uiso 1 1 calc R U . . .
C11A C -0.1326(6) 1.0533(3) 0.2363(3) 0.0369(11) Uani 1 1 d . . . . .
H11A H -0.176965 1.106217 0.238980 0.044 Uiso 1 1 calc R U . . .
N12A N -0.1122(4) 1.0098(2) 0.1761(2) 0.0262(7) Uani 1 1 d . . . . .
C13A C -0.1598(5) 1.0358(3) 0.1060(3) 0.0359(10) Uani 1 1 d . . . . .
H13A H -0.204437 1.090865 0.107053 0.054 Uiso 1 1 calc R U . . .
H13B H -0.077839 1.039413 0.064470 0.054 Uiso 1 1 calc R U . . .
H13C H -0.229355 0.994825 0.099068 0.054 Uiso 1 1 calc R U . . .
C14A C -0.0454(4) 0.9364(3) 0.1940(2) 0.0260(8) Uani 1 1 d . . . . .
S15A S -0.00470(15) 0.86629(7) 0.13244(7) 0.0385(3) Uani 1 1 d . . . . .
P16A P 0.02288(10) 0.60110(6) 0.20570(5) 0.01811(19) Uani 1 1 d . . . . .
C17A C -0.1080(4) 0.5938(3) 0.1456(2) 0.0222(8) Uani 1 1 d . . . . .
C18A C -0.1018(5) 0.5363(3) 0.0958(3) 0.0344(10) Uani 1 1 d . . . . .
H18A H -0.030125 0.494758 0.093844 0.041 Uiso 1 1 calc R U . . .
C19A C -0.2008(5) 0.5394(4) 0.0484(3) 0.0421(12) Uani 1 1 d . . . . .
H19A H -0.196145 0.500055 0.014161 0.050 Uiso 1 1 calc R U . . .
C20A C -0.3057(5) 0.5995(4) 0.0510(3) 0.0377(11) Uani 1 1 d . . . . .
H20A H -0.371816 0.601991 0.017921 0.045 Uiso 1 1 calc R U . . .
C21A C -0.3142(5) 0.6553(3) 0.1013(3) 0.0354(11) Uani 1 1 d . . . . .
H21A H -0.387838 0.695609 0.103930 0.043 Uiso 1 1 calc R U . . .
C22A C -0.2152(4) 0.6532(3) 0.1487(2) 0.0273(9) Uani 1 1 d . . . . .
H22A H -0.221083 0.692420 0.183133 0.033 Uiso 1 1 calc R U . . .
C23A C -0.0664(4) 0.5496(2) 0.2973(2) 0.0206(8) Uani 1 1 d . . . . .
C24A C -0.1372(4) 0.4724(3) 0.3048(2) 0.0235(8) Uani 1 1 d . . . . .
H24A H -0.150555 0.449937 0.261436 0.028 Uiso 1 1 calc R U . . .
C25A C -0.1876(4) 0.4290(3) 0.3754(3) 0.0301(9) Uani 1 1 d . . . . .
H25A H -0.233674 0.376047 0.380208 0.036 Uiso 1 1 calc R U . . .
C26A C -0.1716(5) 0.4621(3) 0.4390(3) 0.0336(10) Uani 1 1 d . . . . .
H26A H -0.205135 0.431521 0.487266 0.040 Uiso 1 1 calc R U . . .
C27A C -0.1066(5) 0.5397(3) 0.4323(3) 0.0298(9) Uani 1 1 d . . . . .
H27A H -0.097313 0.562913 0.475924 0.036 Uiso 1 1 calc R U . . .
C28A C -0.0548(4) 0.5839(3) 0.3615(2) 0.0234(8) Uani 1 1 d . . . . .
H28A H -0.011491 0.637557 0.357023 0.028 Uiso 1 1 calc R U . . .
C29A C 0.1590(4) 0.5275(2) 0.1767(2) 0.0189(7) Uani 1 1 d . . . . .
C30A C 0.2964(4) 0.5521(3) 0.1310(2) 0.0200(7) Uani 1 1 d . . . . .
H30A H 0.328117 0.610746 0.108902 0.024 Uiso 1 1 calc R U . . .
C31A C 0.3791(4) 0.4787(3) 0.1227(2) 0.0210(8) Uani 1 1 d . . . . .
H31A H 0.479237 0.476688 0.094507 0.025 Uiso 1 1 calc R U . . .
C32A C 0.2951(4) 0.4090(3) 0.1633(2) 0.0204(8) Uani 1 1 d . . . . .
H32A H 0.326915 0.349420 0.168610 0.024 Uiso 1 1 calc R U . . .
C33A C 0.1598(4) 0.4377(2) 0.1965(2) 0.0191(7) Uani 1 1 d . . . . .
H33A H 0.079841 0.402084 0.228284 0.023 Uiso 1 1 calc R U . . .
Ag1B Ag 0.56468(3) 0.26043(2) 0.25258(2) 0.02401(8) Uani 1 1 d . . . . .
S1B S 0.47945(15) 0.12729(7) 0.21535(6) 0.0370(3) Uani 1 1 d . . . . .
C2B C 0.4773(4) 0.1432(3) 0.1217(2) 0.0252(8) Uani 1 1 d . . . . .
N3B N 0.4123(4) 0.0886(2) 0.0880(2) 0.0332(8) Uani 1 1 d . . . . .
C4B C 0.3305(6) 0.0140(3) 0.1270(3) 0.0459(13) Uani 1 1 d . . . . .
H4BA H 0.294676 -0.014904 0.090494 0.069 Uiso 1 1 calc R U . . .
H4BB H 0.392029 -0.023688 0.153307 0.069 Uiso 1 1 calc R U . . .
H4BC H 0.249839 0.030630 0.163275 0.069 Uiso 1 1 calc R U . . .
C5B C 0.4351(6) 0.1161(4) 0.0119(3) 0.0444(12) Uani 1 1 d . . . . .
H5BA H 0.402614 0.089681 -0.025076 0.053 Uiso 1 1 calc R U . . .
C6B C 0.5114(6) 0.1870(3) 0.0003(3) 0.0377(11) Uani 1 1 d . . . . .
H6BA H 0.543034 0.219892 -0.047174 0.045 Uiso 1 1 calc R U . . .
N7B N 0.5374(4) 0.2054(2) 0.06774(19) 0.0257(7) Uani 1 1 d . . . . .
B8B B 0.6169(5) 0.2869(3) 0.0766(3) 0.0278(10) Uani 1 1 d . . . . .
H8C H 0.589595 0.313387 0.128751 0.033 Uiso 1 1 d R U . . .
H8D H 0.595035 0.333867 0.032211 0.033 Uiso 1 1 d R U . . .
N9B N 0.7794(4) 0.2685(2) 0.0712(2) 0.0269(7) Uani 1 1 d . . . . .
C10B C 0.8623(5) 0.2509(3) 0.0052(2) 0.0346(10) Uani 1 1 d . . . . .
H10B H 0.830027 0.249144 -0.040497 0.041 Uiso 1 1 calc R U . . .
C11B C 0.9967(5) 0.2366(3) 0.0165(3) 0.0338(10) Uani 1 1 d . . . . .
H11B H 1.075782 0.222830 -0.019384 0.041 Uiso 1 1 calc R U . . .
N12B N 0.9973(4) 0.2456(2) 0.0892(2) 0.0280(8) Uani 1 1 d . . . . .
C13B C 1.1201(5) 0.2323(3) 0.1263(3) 0.0399(12) Uani 1 1 d . . . . .
H13D H 1.092992 0.242822 0.178339 0.060 Uiso 1 1 calc R U . . .
H13E H 1.152014 0.174350 0.125436 0.060 Uiso 1 1 calc R U . . .
H13F H 1.197787 0.270834 0.099873 0.060 Uiso 1 1 calc R U . . .
C14B C 0.8631(4) 0.2663(3) 0.1236(2) 0.0262(8) Uani 1 1 d . . . . .
S15B S 0.82581(11) 0.28651(7) 0.21390(6) 0.0311(2) Uani 1 1 d . . . . .
P16B P 0.41446(10) 0.32224(6) 0.35058(5) 0.01852(19) Uani 1 1 d . . . . .
C17B C 0.2322(4) 0.2790(2) 0.3798(2) 0.0223(8) Uani 1 1 d . . . . .
C18B C 0.1495(4) 0.2843(3) 0.4502(2) 0.0247(8) Uani 1 1 d . . . . .
H18B H 0.187043 0.311373 0.485232 0.030 Uiso 1 1 calc R U . . .
C19B C 0.0121(4) 0.2500(3) 0.4693(3) 0.0288(9) Uani 1 1 d . . . . .
H19B H -0.044335 0.254393 0.517042 0.035 Uiso 1 1 calc R U . . .
C20B C -0.0426(5) 0.2096(3) 0.4189(3) 0.0335(10) Uani 1 1 d . . . . .
H20B H -0.136608 0.186521 0.431728 0.040 Uiso 1 1 calc R U . . .
C21B C 0.0409(5) 0.2032(3) 0.3495(3) 0.0374(11) Uani 1 1 d . . . . .
H21B H 0.004041 0.174951 0.314937 0.045 Uiso 1 1 calc R U . . .
C22B C 0.1774(4) 0.2373(3) 0.3301(2) 0.0282(9) Uani 1 1 d . . . . .
H22B H 0.233801 0.232245 0.282419 0.034 Uiso 1 1 calc R U . . .
C23B C 0.4759(4) 0.3173(3) 0.4396(2) 0.0202(7) Uani 1 1 d . . . . .
C24B C 0.5543(4) 0.2483(3) 0.4623(2) 0.0252(8) Uani 1 1 d . . . . .
H24B H 0.580752 0.207330 0.430044 0.030 Uiso 1 1 calc R U . . .
C25B C 0.5941(5) 0.2391(3) 0.5323(3) 0.0291(9) Uani 1 1 d . . . . .
H25B H 0.645636 0.191099 0.547981 0.035 Uiso 1 1 calc R U . . .
C26B C 0.5597(5) 0.2989(3) 0.5790(2) 0.0278(9) Uani 1 1 d . . . . .
H26B H 0.586785 0.291912 0.626707 0.033 Uiso 1 1 calc R U . . .
C27B C 0.4852(5) 0.3693(3) 0.5562(2) 0.0267(9) Uani 1 1 d . . . . .
H27B H 0.462668 0.411039 0.588093 0.032 Uiso 1 1 calc R U . . .
C28B C 0.4435(4) 0.3792(3) 0.4869(2) 0.0221(8) Uani 1 1 d . . . . .
H28B H 0.393168 0.427808 0.471429 0.027 Uiso 1 1 calc R U . . .
C29B C 0.3900(4) 0.4327(3) 0.3254(2) 0.0198(7) Uani 1 1 d . . . . .
C30B C 0.4998(4) 0.4873(3) 0.2792(2) 0.0208(8) Uani 1 1 d . . . . .
H30B H 0.595912 0.469662 0.254564 0.025 Uiso 1 1 calc R U . . .
C31B C 0.4483(4) 0.5706(3) 0.2749(2) 0.0217(8) Uani 1 1 d . . . . .
H31B H 0.501122 0.621862 0.246349 0.026 Uiso 1 1 calc R U . . .
C32B C 0.3067(4) 0.5676(3) 0.3176(2) 0.0211(8) Uani 1 1 d . . . . .
H32B H 0.242936 0.616820 0.323759 0.025 Uiso 1 1 calc R U . . .
C33B C 0.2697(4) 0.4831(2) 0.3482(2) 0.0196(7) Uani 1 1 d . . . . .
H33B H 0.176858 0.462692 0.380584 0.024 Uiso 1 1 calc R U . . .
C34 C 0.7143(6) -0.0908(4) 0.5034(4) 0.0514(14) Uani 1 1 d . . . . .
H34A H 0.697854 -0.135103 0.474380 0.077 Uiso 1 1 calc R U . . .
H34B H 0.653560 -0.101249 0.553286 0.077 Uiso 1 1 calc R U . . .
H34C H 0.814722 -0.090538 0.508490 0.077 Uiso 1 1 calc R U . . .
C35 C 0.6798(5) -0.0104(3) 0.4651(3) 0.0409(12) Uani 1 1 d . . . . .
N36 N 0.6518(6) 0.0522(3) 0.4350(3) 0.0559(13) Uani 1 1 d . . . . .

loop_
_atom_site_aniso_label
_atom_site_aniso_U_11
_atom_site_aniso_U_22
_atom_site_aniso_U_33
_atom_site_aniso_U_23
_atom_site_aniso_U_13
_atom_site_aniso_U_12
Fe1 0.0134(3) 0.0197(3) 0.0155(3) -0.0015(2) -0.0055(2) 0.0016(2)
Ag1A 0.02966(16) 0.01912(14) 0.02520(16) -0.00402(11) -0.00980(11) 0.00256(11)
S1A 0.0280(5) 0.0261(5) 0.0332(5) -0.0045(4) -0.0074(4) 0.0007(4)
C2A 0.033(2) 0.025(2) 0.027(2) 0.0048(16) -0.0137(17) -0.0031(17)
N3A 0.038(2) 0.030(2) 0.034(2) 0.0054(16) -0.0193(17) -0.0109(16)
C4A 0.039(3) 0.050(3) 0.053(3) 0.004(2) -0.020(2) -0.016(2)
C5A 0.057(3) 0.028(2) 0.033(2) -0.0003(18) -0.025(2) -0.012(2)
C6A 0.060(3) 0.025(2) 0.028(2) -0.0051(18) -0.018(2) -0.001(2)
N7A 0.039(2) 0.0249(18) 0.0227(17) -0.0025(14) -0.0136(15) 0.0013(15)
B8A 0.037(3) 0.025(2) 0.020(2) -0.0011(18) -0.0048(19) 0.0020(19)
N9A 0.0299(18) 0.0243(17) 0.0230(17) -0.0053(14) -0.0049(14) 0.0029(14)
C10A 0.044(3) 0.032(2) 0.033(2) -0.0131(19) -0.011(2) 0.011(2)
C11A 0.046(3) 0.024(2) 0.044(3) -0.012(2) -0.012(2) 0.0147(19)
N12A 0.0255(17) 0.0196(16) 0.0332(19) -0.0032(14) -0.0056(14) 0.0010(13)
C13A 0.042(3) 0.028(2) 0.040(3) -0.0009(19) -0.019(2) 0.0101(19)
C14A 0.025(2) 0.025(2) 0.029(2) -0.0037(16) -0.0081(16) 0.0013(16)
S15A 0.0614(8) 0.0289(5) 0.0332(6) -0.0114(5) -0.0252(5) 0.0174(5)
P16A 0.0174(4) 0.0190(4) 0.0196(5) -0.0027(3) -0.0079(3) 0.0042(3)
C17A 0.0188(18) 0.026(2) 0.0219(19) 0.0023(15) -0.0079(15) 0.0029(15)
C18A 0.027(2) 0.046(3) 0.037(3) -0.017(2) -0.0161(19) 0.0088(19)
C19A 0.033(3) 0.063(3) 0.039(3) -0.017(2) -0.020(2) 0.002(2)
C20A 0.021(2) 0.065(3) 0.025(2) 0.005(2) -0.0097(17) -0.008(2)
C21A 0.018(2) 0.048(3) 0.037(3) 0.011(2) -0.0094(18) 0.0049(18)
C22A 0.0196(19) 0.034(2) 0.028(2) -0.0014(17) -0.0082(16) 0.0027(16)
C23A 0.0166(17) 0.0227(19) 0.023(2) -0.0032(15) -0.0062(14) 0.0064(14)
C24A 0.0157(18) 0.025(2) 0.030(2) -0.0041(16) -0.0056(15) 0.0031(14)
C25A 0.020(2) 0.027(2) 0.040(3) -0.0012(18) -0.0004(17) 0.0024(16)
C26A 0.025(2) 0.040(3) 0.030(2) 0.0044(19) 0.0018(17) 0.0085(18)
C27A 0.027(2) 0.036(2) 0.027(2) -0.0071(18) -0.0063(17) 0.0122(18)
C28A 0.0216(19) 0.025(2) 0.024(2) -0.0050(16) -0.0045(15) 0.0049(15)
C29A 0.0182(17) 0.0233(19) 0.0172(18) -0.0027(14) -0.0086(14) 0.0016(14)
C30A 0.0197(18) 0.027(2) 0.0146(17) -0.0029(15) -0.0062(14) -0.0004(15)
C31A 0.0168(17) 0.030(2) 0.0170(18) -0.0045(15) -0.0058(14) 0.0034(15)
C32A 0.0141(17) 0.0260(19) 0.0237(19) -0.0069(15) -0.0083(14) 0.0045(14)
C33A 0.0140(17) 0.0219(18) 0.0236(19) -0.0060(15) -0.0073(14) 0.0031(14)
Ag1B 0.02429(15) 0.02647(15) 0.02032(15) -0.00364(11) -0.00201(11) 0.00733(11)
S1B 0.0609(8) 0.0270(5) 0.0208(5) -0.0019(4) -0.0023(5) -0.0068(5)
C2B 0.026(2) 0.024(2) 0.026(2) -0.0047(16) -0.0047(16) 0.0067(15)
N3B 0.037(2) 0.031(2) 0.035(2) -0.0062(16) -0.0119(17) 0.0058(16)
C4B 0.053(3) 0.035(3) 0.053(3) -0.011(2) -0.014(3) -0.008(2)
C5B 0.057(3) 0.049(3) 0.035(3) -0.013(2) -0.024(2) 0.012(3)
C6B 0.047(3) 0.044(3) 0.024(2) -0.001(2) -0.014(2) 0.010(2)
N7B 0.0243(17) 0.0311(19) 0.0203(17) -0.0008(14) -0.0035(13) 0.0071(14)
B8B 0.030(2) 0.026(2) 0.025(2) 0.0012(18) -0.0029(19) 0.0098(19)
N9B 0.0257(18) 0.0260(18) 0.0259(18) 0.0002(14) -0.0002(14) 0.0030(14)
C10B 0.035(2) 0.045(3) 0.019(2) -0.0020(19) 0.0017(18) 0.008(2)
C11B 0.027(2) 0.039(3) 0.031(2) -0.0072(19) 0.0066(18) 0.0038(18)
N12B 0.0193(17) 0.0291(18) 0.034(2) -0.0093(15) 0.0026(14) 0.0003(14)
C13B 0.019(2) 0.049(3) 0.056(3) -0.029(3) -0.004(2) 0.0007(19)
C14B 0.022(2) 0.022(2) 0.032(2) -0.0045(16) 0.0013(16) 0.0000(15)
S15B 0.0259(5) 0.0362(6) 0.0342(6) -0.0183(5) -0.0029(4) 0.0023(4)
P16B 0.0167(4) 0.0220(5) 0.0173(4) -0.0019(4) -0.0053(3) 0.0049(3)
C17B 0.0212(19) 0.0229(19) 0.023(2) 0.0010(15) -0.0093(15) 0.0033(15)
C18B 0.0189(19) 0.028(2) 0.027(2) -0.0057(17) -0.0043(16) 0.0041(15)
C19B 0.022(2) 0.030(2) 0.032(2) 0.0000(18) -0.0012(17) 0.0029(16)
C20B 0.019(2) 0.035(2) 0.045(3) 0.002(2) -0.0077(18) -0.0040(17)
C21B 0.037(3) 0.044(3) 0.036(3) -0.008(2) -0.015(2) -0.010(2)
C22B 0.023(2) 0.037(2) 0.024(2) -0.0032(18) -0.0072(16) -0.0022(17)
C23B 0.0129(17) 0.0262(19) 0.0203(19) 0.0010(15) -0.0037(14) -0.0006(14)
C24B 0.025(2) 0.027(2) 0.024(2) -0.0041(16) -0.0058(16) 0.0033(16)
C25B 0.028(2) 0.028(2) 0.031(2) 0.0055(17) -0.0113(17) 0.0038(17)
C26B 0.028(2) 0.037(2) 0.019(2) 0.0006(17) -0.0100(16) -0.0008(17)
C27B 0.031(2) 0.028(2) 0.023(2) -0.0039(16) -0.0112(17) 0.0004(17)
C28B 0.0201(18) 0.026(2) 0.0215(19) -0.0017(15) -0.0079(15) 0.0033(15)
C29B 0.0169(17) 0.027(2) 0.0165(18) -0.0025(15) -0.0055(14) 0.0045(14)
C30B 0.0165(17) 0.028(2) 0.0196(19) -0.0012(15) -0.0079(14) 0.0008(14)
C31B 0.0180(18) 0.027(2) 0.0229(19) -0.0035(15) -0.0111(15) -0.0044(15)
C32B 0.0242(19) 0.026(2) 0.0169(18) -0.0047(15) -0.0116(15) 0.0068(15)
C33B 0.0179(17) 0.0246(19) 0.0171(18) -0.0028(14) -0.0058(14) 0.0068(14)
C34 0.040(3) 0.036(3) 0.079(4) -0.008(3) -0.013(3) 0.005(2)
C35 0.030(2) 0.034(3) 0.060(3) -0.015(2) -0.004(2) 0.0042(19)
N36 0.055(3) 0.038(3) 0.067(3) -0.005(2) 0.005(2) 0.012(2)

loop_
_atom_type_symbol
_atom_type_description
_atom_type_scat_dispersion_real
_atom_type_scat_dispersion_imag
_atom_type_scat_source
C C 0.0181 0.0091 'International Tables Vol C Tables 4.2.6.8 and 6.1.1.4'
H H 0.0000 0.0000 'International Tables Vol C Tables 4.2.6.8 and 6.1.1.4'
P P 0.2955 0.4335 'International Tables Vol C Tables 4.2.6.8 and 6.1.1.4'
S S 0.3331 0.5567 'International Tables Vol C Tables 4.2.6.8 and 6.1.1.4'
N N 0.0311 0.0180 'International Tables Vol C Tables 4.2.6.8 and 6.1.1.4'
B B 0.0090 0.0039 'International Tables Vol C Tables 4.2.6.8 and 6.1.1.4'
Fe Fe -1.1336 3.1974 'International Tables Vol C Tables 4.2.6.8 and 6.1.1.4'
Ag Ag 0.1306 4.2820 'International Tables Vol C Tables 4.2.6.8 and 6.1.1.4'

loop_
_geom_angle_atom_site_label_1
_geom_angle_atom_site_label_2
_geom_angle_atom_site_label_3
_geom_angle
_geom_angle_site_symmetry_1
_geom_angle_site_symmetry_3
_geom_angle_publ_flag
C29A Fe1 C30A 41.52(15) . . ?
C29A Fe1 C33B 117.15(15) . . ?
C30A Fe1 C33B 150.34(16) . . ?
C29A Fe1 C29B 151.21(15) . . ?
C30A Fe1 C29B 166.56(15) . . ?
C33B Fe1 C29B 41.03(14) . . ?
C29A Fe1 C30B 166.04(16) . . ?
C30A Fe1 C30B 127.14(16) . . ?
C33B Fe1 C30B 69.08(15) . . ?
C29B Fe1 C30B 41.21(15) . . ?
C29A Fe1 C33A 41.30(15) . . ?
C30A Fe1 C33A 69.23(15) . . ?
C33B Fe1 C33A 108.96(16) . . ?
C29B Fe1 C33A 118.16(16) . . ?
C30B Fe1 C33A 151.27(16) . . ?
C29A Fe1 C32A 68.79(15) . . ?
C30A Fe1 C32A 68.32(16) . . ?
C33B Fe1 C32A 130.56(16) . . ?
C29B Fe1 C32A 109.25(16) . . ?
C30B Fe1 C32A 117.76(15) . . ?
C33A Fe1 C32A 40.57(14) . . ?
C29A Fe1 C32B 107.81(15) . . ?
C30A Fe1 C32B 116.75(16) . . ?
C33B Fe1 C32B 40.50(16) . . ?
C29B Fe1 C32B 68.24(15) . . ?
C30B Fe1 C32B 68.11(15) . . ?
C33A Fe1 C32B 130.03(15) . . ?
C32A Fe1 C32B 168.80(16) . . ?
C29A Fe1 C31A 69.09(15) . . ?
C30A Fe1 C31A 40.63(15) . . ?
C33B Fe1 C31A 168.32(16) . . ?
C29B Fe1 C31A 129.11(16) . . ?
C30B Fe1 C31A 107.26(15) . . ?
C33A Fe1 C31A 68.57(15) . . ?
C32A Fe1 C31A 40.36(16) . . ?
C32B Fe1 C31A 149.64(17) . . ?
C29A Fe1 C31B 128.02(16) . . ?
C30A Fe1 C31B 106.55(16) . . ?
C33B Fe1 C31B 68.59(16) . . ?
C29B Fe1 C31B 68.54(16) . . ?
C30B Fe1 C31B 40.39(16) . . ?
C33A Fe1 C31B 167.63(16) . . ?
C32A Fe1 C31B 149.97(16) . . ?
C32B Fe1 C31B 40.45(16) . . ?
C31A Fe1 C31B 116.33(16) . . ?
P16A Ag1A S1A 124.47(3) . . ?
P16A Ag1A S15A 121.22(4) . . ?
S1A Ag1A S15A 109.02(4) . . ?
C2A S1A Ag1A 104.73(15) . . ?
N7A C2A N3A 107.3(4) . . ?
N7A C2A S1A 130.9(3) . . ?
N3A C2A S1A 121.7(4) . . ?
C2A N3A C5A 108.2(4) . . ?
C2A N3A C4A 125.5(4) . . ?
C5A N3A C4A 126.3(4) . . ?
C6A C5A N3A 107.8(4) . . ?
C5A C6A N7A 108.4(4) . . ?
C2A N7A C6A 108.2(4) . . ?
C2A N7A B8A 131.5(4) . . ?
C6A N7A B8A 120.3(4) . . ?
N9A B8A N7A 110.4(3) . . ?
C14A N9A C10A 107.4(4) . . ?
C14A N9A B8A 131.1(4) . . ?
C10A N9A B8A 121.5(4) . . ?
C11A C10A N9A 109.2(4) . . ?
C10A C11A N12A 106.7(4) . . ?
C14A N12A C11A 109.2(4) . . ?
C14A N12A C13A 125.4(4) . . ?
C11A N12A C13A 125.4(4) . . ?
N9A C14A N12A 107.5(4) . . ?
N9A C14A S15A 130.7(3) . . ?
N12A C14A S15A 121.8(3) . . ?
C14A S15A Ag1A 105.19(15) . . ?
C29A P16A C23A 103.06(17) . . ?
C29A P16A C17A 104.50(18) . . ?
C23A P16A C17A 103.72(18) . . ?
C29A P16A Ag1A 116.20(13) . . ?
C23A P16A Ag1A 114.79(13) . . ?
C17A P16A Ag1A 113.14(13) . . ?
C18A C17A C22A 119.3(4) . . ?
C18A C17A P16A 124.1(3) . . ?
C22A C17A P16A 116.5(3) . . ?
C17A C18A C19A 119.9(4) . . ?
C20A C19A C18A 120.4(5) . . ?
C21A C20A C19A 119.8(4) . . ?
C20A C21A C22A 120.3(4) . . ?
C17A C22A C21A 120.2(4) . . ?
C28A C23A C24A 119.2(4) . . ?
C28A C23A P16A 119.7(3) . . ?
C24A C23A P16A 120.9(3) . . ?
C25A C24A C23A 120.0(4) . . ?
C24A C25A C26A 120.5(4) . . ?
C27A C26A C25A 120.0(4) . . ?
C26A C27A C28A 120.1(4) . . ?
C27A C28A C23A 120.2(4) . . ?
C33A C29A C30A 107.1(3) . . ?
C33A C29A P16A 129.2(3) . . ?
C30A C29A P16A 123.5(3) . . ?
C33A C29A Fe1 69.7(2) . . ?
C30A C29A Fe1 69.3(2) . . ?
P16A C29A Fe1 123.0(2) . . ?
C31A C30A C29A 108.3(3) . . ?
C31A C30A Fe1 70.7(2) . . ?
C29A C30A Fe1 69.2(2) . . ?
C32A C31A C30A 107.8(3) . . ?
C32A C31A Fe1 69.5(2) . . ?
C30A C31A Fe1 68.7(2) . . ?
C31A C32A C33A 109.1(3) . . ?
C31A C32A Fe1 70.1(2) . . ?
C33A C32A Fe1 69.5(2) . . ?
C32A C33A C29A 107.7(3) . . ?
C32A C33A Fe1 70.0(2) . . ?
C29A C33A Fe1 69.0(2) . . ?
P16B Ag1B S15B 124.29(3) . . ?
P16B Ag1B S1B 118.55(4) . . ?
S15B Ag1B S1B 113.96(4) . . ?
C2B S1B Ag1B 108.98(15) . . ?
N7B C2B N3B 107.5(4) . . ?
N7B C2B S1B 130.1(3) . . ?
N3B C2B S1B 122.4(3) . . ?
C2B N3B C5B 108.7(4) . . ?
C2B N3B C4B 125.0(4) . . ?
C5B N3B C4B 126.3(4) . . ?
C6B C5B N3B 106.8(4) . . ?
C5B C6B N7B 109.5(4) . . ?
C2B N7B C6B 107.4(4) . . ?
C2B N7B B8B 128.6(4) . . ?
C6B N7B B8B 123.9(4) . . ?
N9B B8B N7B 109.1(3) . . ?
C14B N9B C10B 108.6(4) . . ?
C14B N9B B8B 130.5(4) . . ?
C10B N9B B8B 121.0(4) . . ?
C11B C10B N9B 108.6(4) . . ?
C10B C11B N12B 106.9(4) . . ?
C11B N12B C14B 109.8(4) . . ?
C11B N12B C13B 125.3(4) . . ?
C14B N12B C13B 124.8(4) . . ?
N9B C14B N12B 106.1(4) . . ?
N9B C14B S15B 131.1(3) . . ?
N12B C14B S15B 122.8(3) . . ?
C14B S15B Ag1B 104.06(15) . . ?
C29B P16B C23B 102.66(18) . . ?
C29B P16B C17B 104.25(18) . . ?
C23B P16B C17B 102.63(17) . . ?
C29B P16B Ag1B 112.84(13) . . ?
C23B P16B Ag1B 117.01(13) . . ?
C17B P16B Ag1B 115.74(14) . . ?
C22B C17B C18B 119.2(4) . . ?
C22B C17B P16B 117.9(3) . . ?
C18B C17B P16B 122.8(3) . . ?
C19B C18B C17B 120.2(4) . . ?
C20B C19B C18B 120.2(4) . . ?
C19B C20B C21B 119.4(4) . . ?
C22B C21B C20B 120.7(4) . . ?
C21B C22B C17B 120.2(4) . . ?
C24B C23B C28B 118.9(4) . . ?
C24B C23B P16B 118.4(3) . . ?
C28B C23B P16B 122.7(3) . . ?
C23B C24B C25B 120.2(4) . . ?
C26B C25B C24B 120.6(4) . . ?
C25B C26B C27B 119.9(4) . . ?
C26B C27B C28B 120.3(4) . . ?
C27B C28B C23B 120.0(4) . . ?
C33B C29B C30B 107.7(3) . . ?
C33B C29B P16B 129.2(3) . . ?
C30B C29B P16B 123.0(3) . . ?
C33B C29B Fe1 69.4(2) . . ?
C30B C29B Fe1 69.5(2) . . ?
P16B C29B Fe1 128.8(2) . . ?
C31B C30B C29B 108.2(3) . . ?
C31B C30B Fe1 70.7(2) . . ?
C29B C30B Fe1 69.3(2) . . ?
C30B C31B C32B 107.6(3) . . ?
C30B C31B Fe1 68.9(2) . . ?
C32B C31B Fe1 69.4(2) . . ?
C33B C32B C31B 108.9(3) . . ?
C33B C32B Fe1 69.1(2) . . ?
C31B C32B Fe1 70.2(2) . . ?
C32B C33B C29B 107.6(3) . . ?
C32B C33B Fe1 70.4(2) . . ?
C29B C33B Fe1 69.5(2) . . ?
N36 C35 C34 179.3(7) . . ?

loop_
_geom_bond_atom_site_label_1
_geom_bond_atom_site_label_2
_geom_bond_distance
_geom_bond_site_symmetry_2
_geom_bond_publ_flag
Fe1 C29A 2.037(4) . ?
Fe1 C30A 2.038(4) . ?
Fe1 C33B 2.040(4) . ?
Fe1 C29B 2.041(4) . ?
Fe1 C30B 2.044(4) . ?
Fe1 C33A 2.048(4) . ?
Fe1 C32A 2.055(4) . ?
Fe1 C32B 2.057(4) . ?
Fe1 C31A 2.063(4) . ?
Fe1 C31B 2.068(4) . ?
Ag1A P16A 2.4132(10) . ?
Ag1A S1A 2.5225(11) . ?
Ag1A S15A 2.5365(11) . ?
S1A C2A 1.709(5) . ?
C2A N7A 1.347(6) . ?
C2A N3A 1.376(5) . ?
N3A C5A 1.386(7) . ?
N3A C4A 1.446(7) . ?
C5A C6A 1.329(8) . ?
C6A N7A 1.397(6) . ?
N7A B8A 1.569(6) . ?
B8A N9A 1.558(6) . ?
N9A C14A 1.357(6) . ?
N9A C10A 1.382(6) . ?
C10A C11A 1.343(7) . ?
C11A N12A 1.374(6) . ?
N12A C14A 1.364(5) . ?
N12A C13A 1.447(6) . ?
C14A S15A 1.701(4) . ?
P16A C29A 1.805(4) . ?
P16A C23A 1.823(4) . ?
P16A C17A 1.828(4) . ?
C17A C18A 1.386(6) . ?
C17A C22A 1.390(6) . ?
C18A C19A 1.394(6) . ?
C19A C20A 1.382(8) . ?
C20A C21A 1.369(8) . ?
C21A C22A 1.396(6) . ?
C23A C28A 1.393(6) . ?
C23A C24A 1.399(6) . ?
C24A C25A 1.383(6) . ?
C25A C26A 1.385(7) . ?
C26A C27A 1.382(7) . ?
C27A C28A 1.393(6) . ?
C29A C33A 1.441(5) . ?
C29A C30A 1.444(5) . ?
C30A C31A 1.424(6) . ?
C31A C32A 1.421(6) . ?
C32A C33A 1.422(5) . ?
Ag1B P16B 2.4051(10) . ?
Ag1B S15B 2.4828(11) . ?
Ag1B S1B 2.5308(12) . ?
S1B C2B 1.704(4) . ?
C2B N7B 1.353(6) . ?
C2B N3B 1.363(6) . ?
N3B C5B 1.379(7) . ?
N3B C4B 1.461(7) . ?
C5B C6B 1.332(8) . ?
C6B N7B 1.379(6) . ?
N7B B8B 1.569(6) . ?
B8B N9B 1.562(6) . ?
N9B C14B 1.356(6) . ?
N9B C10B 1.380(6) . ?
C10B C11B 1.348(7) . ?
C11B N12B 1.364(6) . ?
N12B C14B 1.376(5) . ?
N12B C13B 1.459(6) . ?
C14B S15B 1.705(4) . ?
P16B C29B 1.797(4) . ?
P16B C23B 1.827(4) . ?
P16B C17B 1.836(4) . ?
C17B C22B 1.385(6) . ?
C17B C18B 1.394(6) . ?
C18B C19B 1.392(6) . ?
C19B C20B 1.382(7) . ?
C20B C21B 1.386(7) . ?
C21B C22B 1.384(6) . ?
C23B C24B 1.389(6) . ?
C23B C28B 1.409(6) . ?
C24B C25B 1.394(6) . ?
C25B C26B 1.374(7) . ?
C26B C27B 1.387(6) . ?
C27B C28B 1.388(6) . ?
C29B C33B 1.430(5) . ?
C29B C30B 1.438(5) . ?
C30B C31B 1.420(6) . ?
C31B C32B 1.426(6) . ?
C32B C33B 1.418(6) . ?
C34 C35 1.448(8) . ?
C35 N36 1.132(7) . ?

loop_
_geom_hbond_atom_site_label_D
_geom_hbond_atom_site_label_H
_geom_hbond_atom_site_label_A
_geom_hbond_distance_DH
_geom_hbond_distance_HA
_geom_hbond_distance_DA
_geom_hbond_angle_DHA
_geom_hbond_site_symmetry_A
_geom_hbond_publ_flag
C11A H11A S15B 0.95 2.88 3.745(5) 152.7 1_465 yes
C24A H24A S15B 0.95 2.91 3.682(4) 138.8 1_455 yes
C10B H10B S15A 0.95 2.97 3.435(5) 111.3 2_665 yes
C11B H11B S15A 0.95 2.87 3.381(5) 114.9 2_665 yes
C13B H13D S15B 0.98 2.62 3.142(5) 113.3 . yes
C24B H24B N36 0.95 2.58 3.364(6) 140.5 . yes

loop_
_geom_torsion_atom_site_label_1
_geom_torsion_atom_site_label_2
_geom_torsion_atom_site_label_3
_geom_torsion_atom_site_label_4
_geom_torsion
_geom_torsion_site_symmetry_1
_geom_torsion_site_symmetry_2
_geom_torsion_site_symmetry_3
_geom_torsion_site_symmetry_4
_geom_torsion_publ_flag
Ag1A S1A C2A N7A 4.1(4) . . . . ?
Ag1A S1A C2A N3A -177.3(3) . . . . ?
N7A C2A N3A C5A 0.0(5) . . . . ?
S1A C2A N3A C5A -178.8(3) . . . . ?
N7A C2A N3A C4A 178.5(4) . . . . ?
S1A C2A N3A C4A -0.3(6) . . . . ?
C2A N3A C5A C6A 0.2(5) . . . . ?
C4A N3A C5A C6A -178.3(5) . . . . ?
N3A C5A C6A N7A -0.3(5) . . . . ?
N3A C2A N7A C6A -0.2(5) . . . . ?
S1A C2A N7A C6A 178.5(3) . . . . ?
N3A C2A N7A B8A -179.3(4) . . . . ?
S1A C2A N7A B8A -0.6(7) . . . . ?
C5A C6A N7A C2A 0.3(5) . . . . ?
C5A C6A N7A B8A 179.5(4) . . . . ?
C2A N7A B8A N9A -100.8(5) . . . . ?
C6A N7A B8A N9A 80.2(5) . . . . ?
N7A B8A N9A C14A 97.2(5) . . . . ?
N7A B8A N9A C10A -85.5(5) . . . . ?
C14A N9A C10A C11A -0.3(6) . . . . ?
B8A N9A C10A C11A -178.1(4) . . . . ?
N9A C10A C11A N12A 0.0(6) . . . . ?
C10A C11A N12A C14A 0.3(6) . . . . ?
C10A C11A N12A C13A 177.7(4) . . . . ?
C10A N9A C14A N12A 0.5(5) . . . . ?
B8A N9A C14A N12A 178.0(4) . . . . ?
C10A N9A C14A S15A -179.5(4) . . . . ?
B8A N9A C14A S15A -1.9(7) . . . . ?
C11A N12A C14A N9A -0.5(5) . . . . ?
C13A N12A C14A N9A -177.9(4) . . . . ?
C11A N12A C14A S15A 179.5(3) . . . . ?
C13A N12A C14A S15A 2.0(6) . . . . ?
N9A C14A S15A Ag1A 3.0(5) . . . . ?
N12A C14A S15A Ag1A -176.9(3) . . . . ?
C29A P16A C17A C18A 5.7(4) . . . . ?
C23A P16A C17A C18A -102.0(4) . . . . ?
Ag1A P16A C17A C18A 133.0(4) . . . . ?
C29A P16A C17A C22A -171.0(3) . . . . ?
C23A P16A C17A C22A 81.3(3) . . . . ?
Ag1A P16A C17A C22A -43.7(4) . . . . ?
C22A C17A C18A C19A 1.2(7) . . . . ?
P16A C17A C18A C19A -175.4(4) . . . . ?
C17A C18A C19A C20A -0.2(8) . . . . ?
C18A C19A C20A C21A -1.2(8) . . . . ?
C19A C20A C21A C22A 1.6(7) . . . . ?
C18A C17A C22A C21A -0.8(7) . . . . ?
P16A C17A C22A C21A 176.1(3) . . . . ?
C20A C21A C22A C17A -0.6(7) . . . . ?
C29A P16A C23A C28A 112.5(3) . . . . ?
C17A P16A C23A C28A -138.7(3) . . . . ?
Ag1A P16A C23A C28A -14.8(3) . . . . ?
C29A P16A C23A C24A -62.4(3) . . . . ?
C17A P16A C23A C24A 46.4(4) . . . . ?
Ag1A P16A C23A C24A 170.3(3) . . . . ?
C28A C23A C24A C25A -3.6(6) . . . . ?
P16A C23A C24A C25A 171.3(3) . . . . ?
C23A C24A C25A C26A 1.5(6) . . . . ?
C24A C25A C26A C27A 1.0(6) . . . . ?
C25A C26A C27A C28A -1.3(6) . . . . ?
C26A C27A C28A C23A -0.9(6) . . . . ?
C24A C23A C28A C27A 3.3(6) . . . . ?
P16A C23A C28A C27A -171.7(3) . . . . ?
C23A P16A C29A C33A 27.9(4) . . . . ?
C17A P16A C29A C33A -80.2(4) . . . . ?
Ag1A P16A C29A C33A 154.4(3) . . . . ?
C23A P16A C29A C30A -147.6(3) . . . . ?
C17A P16A C29A C30A 104.3(3) . . . . ?
Ag1A P16A C29A C30A -21.2(4) . . . . ?
C23A P16A C29A Fe1 -61.9(3) . . . . ?
C17A P16A C29A Fe1 -170.1(2) . . . . ?
Ag1A P16A C29A Fe1 64.5(2) . . . . ?
C33A C29A C30A C31A 0.3(4) . . . . ?
P16A C29A C30A C31A 176.7(3) . . . . ?
Fe1 C29A C30A C31A 60.1(3) . . . . ?
C33A C29A C30A Fe1 -59.7(2) . . . . ?
P16A C29A C30A Fe1 116.6(3) . . . . ?
C29A C30A C31A C32A -0.5(4) . . . . ?
Fe1 C30A C31A C32A 58.7(3) . . . . ?
C29A C30A C31A Fe1 -59.2(2) . . . . ?
C30A C31A C32A C33A 0.5(4) . . . . ?
Fe1 C31A C32A C33A 58.7(3) . . . . ?
C30A C31A C32A Fe1 -58.2(3) . . . . ?
C31A C32A C33A C29A -0.3(4) . . . . ?
Fe1 C32A C33A C29A 58.8(3) . . . . ?
C31A C32A C33A Fe1 -59.1(3) . . . . ?
C30A C29A C33A C32A 0.0(4) . . . . ?
P16A C29A C33A C32A -176.1(3) . . . . ?
Fe1 C29A C33A C32A -59.5(3) . . . . ?
C30A C29A C33A Fe1 59.4(2) . . . . ?
P16A C29A C33A Fe1 -116.7(3) . . . . ?
Ag1B S1B C2B N7B 14.4(4) . . . . ?
Ag1B S1B C2B N3B -167.8(3) . . . . ?
N7B C2B N3B C5B 1.3(5) . . . . ?
S1B C2B N3B C5B -176.9(3) . . . . ?
N7B C2B N3B C4B -177.8(4) . . . . ?
S1B C2B N3B C4B 4.0(6) . . . . ?
C2B N3B C5B C6B -0.7(6) . . . . ?
C4B N3B C5B C6B 178.4(5) . . . . ?
N3B C5B C6B N7B -0.2(6) . . . . ?
N3B C2B N7B C6B -1.4(5) . . . . ?
S1B C2B N7B C6B 176.6(4) . . . . ?
N3B C2B N7B B8B 175.9(4) . . . . ?
S1B C2B N7B B8B -6.1(6) . . . . ?
C5B C6B N7B C2B 1.0(5) . . . . ?
C5B C6B N7B B8B -176.4(4) . . . . ?
C2B N7B B8B N9B 90.2(5) . . . . ?
C6B N7B B8B N9B -92.9(5) . . . . ?
N7B B8B N9B C14B -113.7(5) . . . . ?
N7B B8B N9B C10B 66.3(5) . . . . ?
C14B N9B C10B C11B 0.8(5) . . . . ?
B8B N9B C10B C11B -179.2(4) . . . . ?
N9B C10B C11B N12B -0.2(6) . . . . ?
C10B C11B N12B C14B -0.4(5) . . . . ?
C10B C11B N12B C13B 177.4(4) . . . . ?
C10B N9B C14B N12B -1.0(5) . . . . ?
B8B N9B C14B N12B 179.0(4) . . . . ?
C10B N9B C14B S15B 177.0(4) . . . . ?
B8B N9B C14B S15B -3.0(7) . . . . ?
C11B N12B C14B N9B 0.9(5) . . . . ?
C13B N12B C14B N9B -176.9(4) . . . . ?
C11B N12B C14B S15B -177.3(3) . . . . ?
C13B N12B C14B S15B 4.9(6) . . . . ?
N9B C14B S15B Ag1B 24.8(4) . . . . ?
N12B C14B S15B Ag1B -157.5(3) . . . . ?
C29B P16B C17B C22B 102.9(3) . . . . ?
C23B P16B C17B C22B -150.3(3) . . . . ?
Ag1B P16B C17B C22B -21.6(4) . . . . ?
C29B P16B C17B C18B -79.0(4) . . . . ?
C23B P16B C17B C18B 27.8(4) . . . . ?
Ag1B P16B C17B C18B 156.5(3) . . . . ?
C22B C17B C18B C19B -1.7(6) . . . . ?
P16B C17B C18B C19B -179.8(3) . . . . ?
C17B C18B C19B C20B 0.8(6) . . . . ?
C18B C19B C20B C21B 0.4(7) . . . . ?
C19B C20B C21B C22B -0.6(8) . . . . ?
C20B C21B C22B C17B -0.3(7) . . . . ?
C18B C17B C22B C21B 1.5(7) . . . . ?
P16B C17B C22B C21B 179.6(4) . . . . ?
C29B P16B C23B C24B -156.6(3) . . . . ?
C17B P16B C23B C24B 95.4(3) . . . . ?
Ag1B P16B C23B C24B -32.5(4) . . . . ?
C29B P16B C23B C28B 25.2(4) . . . . ?
C17B P16B C23B C28B -82.8(3) . . . . ?
Ag1B P16B C23B C28B 149.3(3) . . . . ?
C28B C23B C24B C25B 2.9(6) . . . . ?
P16B C23B C24B C25B -175.3(3) . . . . ?
C23B C24B C25B C26B -1.6(6) . . . . ?
C24B C25B C26B C27B -0.4(7) . . . . ?
C25B C26B C27B C28B 0.9(7) . . . . ?
C26B C27B C28B C23B 0.4(6) . . . . ?
C24B C23B C28B C27B -2.4(6) . . . . ?
P16B C23B C28B C27B 175.8(3) . . . . ?
C23B P16B C29B C33B -84.3(4) . . . . ?
C17B P16B C29B C33B 22.4(4) . . . . ?
Ag1B P16B C29B C33B 148.8(3) . . . . ?
C23B P16B C29B C30B 92.1(3) . . . . ?
C17B P16B C29B C30B -161.1(3) . . . . ?
Ag1B P16B C29B C30B -34.7(3) . . . . ?
C23B P16B C29B Fe1 -178.7(2) . . . . ?
C17B P16B C29B Fe1 -71.9(3) . . . . ?
Ag1B P16B C29B Fe1 54.5(3) . . . . ?
C33B C29B C30B C31B 1.2(4) . . . . ?
P16B C29B C30B C31B -176.0(3) . . . . ?
Fe1 C29B C30B C31B 60.3(3) . . . . ?
C33B C29B C30B Fe1 -59.2(3) . . . . ?
P16B C29B C30B Fe1 123.7(3) . . . . ?
C29B C30B C31B C32B -0.7(4) . . . . ?
Fe1 C30B C31B C32B 58.7(3) . . . . ?
C29B C30B C31B Fe1 -59.4(3) . . . . ?
C30B C31B C32B C33B -0.1(4) . . . . ?
Fe1 C31B C32B C33B 58.4(3) . . . . ?
C30B C31B C32B Fe1 -58.4(3) . . . . ?
C31B C32B C33B C29B 0.8(4) . . . . ?
Fe1 C32B C33B C29B 59.8(3) . . . . ?
C31B C32B C33B Fe1 -59.0(3) . . . . ?
C30B C29B C33B C32B -1.2(4) . . . . ?
P16B C29B C33B C32B 175.7(3) . . . . ?
Fe1 C29B C33B C32B -60.4(3) . . . . ?
C30B C29B C33B Fe1 59.2(3) . . . . ?
P16B C29B C33B Fe1 -123.9(3) . . . . ?
